data_4324564
loop_
_publ_author_name
'Pedro Traar'
'J\"org A. Schachner'
'Lisa Steiner'
'Anna Sachse'
'Manuel Volpe'
'Nadia C. M\"osch-Zanetti'

_publ_section_title
;
 Oxorhenium(V) Complexes with Pyrazole Based Aryloxide Ligands and
 Application in Olefin Epoxidation
;
_journal_name_full 'Inorganic Chemistry'
_journal_page_first 1983
_journal_page_last 1990
_journal_paper_doi 10.1021/ic102455v
_journal_volume 50
_journal_year 2011
_chemical_formula_moiety 'C28 H26 Cl N4 O3 Re, C H Cl3, 0.5 (C4 H10 O)'
_chemical_formula_sum 'C31 H28 Cl4 N4 O3.5 Re'
_chemical_formula_weight 840.57
_chemical_name_systematic
; 
 ? 
;
_space_group_IT_number 15
_symmetry_cell_setting monoclinic
_symmetry_space_group_name_Hall '-C 2yc'
_symmetry_space_group_name_H-M 'C 1 2/c 1'
_atom_sites_solution_hydrogens geom
_atom_sites_solution_primary direct
_atom_sites_solution_secondary difmap
_audit_creation_method SHELXL-97
_cell_angle_alpha 90.00
_cell_angle_beta 107.172(5)
_cell_angle_gamma 90.00
_cell_formula_units_Z 8
_cell_length_a 34.108(4)
_cell_length_b 12.7947(16)
_cell_length_c 15.1945(19)
_cell_measurement_reflns_used 9477
_cell_measurement_temperature 100(2)
_cell_measurement_theta_max 31.01
_cell_measurement_theta_min 2.46
_cell_volume 6335.3(14)
_computing_cell_refinement 'Bruker SAINT'
_computing_data_collection 'Bruker APEX2'
_computing_data_reduction 'Bruker SAINT'
_computing_molecular_graphics 'Bruker SHELXTL'
_computing_publication_material 'Bruker SHELXTL'
_computing_structure_refinement 'SHELXL-97 (Sheldrick, 2008)'
_computing_structure_solution 'SHELXS-97 (Sheldrick, 2008)'
_diffrn_ambient_temperature 100(2)
_diffrn_measured_fraction_theta_full 0.991
_diffrn_measured_fraction_theta_max 0.972
_diffrn_measurement_device_type 'Bruker APEX-II CCD'
_diffrn_measurement_method '\f and \w scans'
_diffrn_radiation_monochromator graphite
_diffrn_radiation_source 'fine-focus sealed tube'
_diffrn_radiation_type MoK\a
_diffrn_radiation_wavelength 0.71073
_diffrn_reflns_av_R_equivalents 0.0466
_diffrn_reflns_av_sigmaI/netI 0.0372
_diffrn_reflns_limit_h_max 49
_diffrn_reflns_limit_h_min -48
_diffrn_reflns_limit_k_max 17
_diffrn_reflns_limit_k_min -18
_diffrn_reflns_limit_l_max 22
_diffrn_reflns_limit_l_min -21
_diffrn_reflns_number 96602
_diffrn_reflns_theta_full 30.00
_diffrn_reflns_theta_max 31.08
_diffrn_reflns_theta_min 2.09
_diffrn_standards_number 0
_exptl_absorpt_coefficient_mu 4.215
_exptl_absorpt_correction_T_max 1.000
_exptl_absorpt_correction_T_min 0.5409
_exptl_absorpt_correction_type multi-scan
_exptl_absorpt_process_details SADABS
_exptl_crystal_colour green
_exptl_crystal_density_diffrn 1.763
_exptl_crystal_description platelet
_exptl_crystal_F_000 3304
_exptl_crystal_size_max 0.5
_exptl_crystal_size_mid 0.4
_exptl_crystal_size_min 0.03
_refine_diff_density_max 3.905
_refine_diff_density_min -3.383
_refine_diff_density_rms 0.351
_refine_ls_extinction_method none
_refine_ls_goodness_of_fit_ref 1.075
_refine_ls_hydrogen_treatment riding
_refine_ls_matrix_type full
_refine_ls_number_parameters 396
_refine_ls_number_reflns 9892
_refine_ls_number_restraints 4
_refine_ls_restrained_S_all 1.076
_refine_ls_R_factor_all 0.0697
_refine_ls_R_factor_gt 0.0552
_refine_ls_shift/su_max 0.002
_refine_ls_shift/su_mean 0.000
_refine_ls_structure_factor_coef Fsqd
_refine_ls_weighting_details 'calc w=1/[\s^2^(Fo^2^)+(0.1431P)^2^+23.4200P] where P=(Fo^2^+2Fc^2^)/3'
_refine_ls_weighting_scheme calc
_refine_ls_wR_factor_gt 0.1759
_refine_ls_wR_factor_ref 0.1963
_reflns_number_gt 8101
_reflns_number_total 9892
_reflns_threshold_expression >2sigma(I)
_cod_data_source_file ic102455v_si_002_7.cif
_cod_data_source_block renacl2
_cod_original_cell_volume 6335.4(14)
_cod_original_formula_sum 'C31 H28 Cl4 N4 O3.50 Re'
_cod_database_code 4324564

loop_
_symmetry_equiv_pos_as_xyz
'x, y, z'
'-x, y, -z+1/2'
'x+1/2, y+1/2, z'
'-x+1/2, y+1/2, -z+1/2'
'-x, -y, -z'
'x, -y, z-1/2'
'-x+1/2, -y+1/2, -z'
'x+1/2, -y+1/2, z-1/2'

loop_
_atom_site_label
_atom_site_type_symbol
_atom_site_fract_x
_atom_site_fract_y
_atom_site_fract_z
_atom_site_U_iso_or_equiv
_atom_site_adp_type
_atom_site_occupancy
_atom_site_symmetry_multiplicity
_atom_site_calc_flag
_atom_site_refinement_flags
_atom_site_disorder_assembly
_atom_site_disorder_group
Re1 Re 0.772253(6) 0.508569(16) 0.842582(12) 0.01429(10) Uani 1 1 d . . .
Cl1 Cl 0.73902(4) 0.45905(10) 0.95281(8) 0.0207(3) Uani 1 1 d . . .
O1 O 0.73264(17) 0.5116(3) 0.7452(3) 0.0244(10) Uani 1 1 d . . .
O2 O 0.78959(12) 0.3606(3) 0.8514(2) 0.0190(7) Uani 1 1 d . . .
O3 O 0.82579(12) 0.5334(3) 0.9394(2) 0.0158(7) Uani 1 1 d . . .
N1 N 0.81105(15) 0.5321(4) 0.7564(3) 0.0176(8) Uani 1 1 d . . .
N2 N 0.80414(14) 0.5953(3) 0.6812(3) 0.0182(8) Uani 1 1 d . . .
N3 N 0.76675(13) 0.6695(3) 0.8691(3) 0.0145(8) Uani 1 1 d . . .
N4 N 0.73208(13) 0.7228(3) 0.8718(3) 0.0167(8) Uani 1 1 d . . .
C1 C 0.82781(17) 0.3288(4) 0.8575(3) 0.0176(10) Uani 1 1 d . . .
C2 C 0.84061(18) 0.2357(4) 0.9111(3) 0.0225(11) Uani 1 1 d . . .
H2 H 0.8222 0.2015 0.9378 0.027 Uiso 1 1 calc R . .
C3 C 0.87885(19) 0.1961(4) 0.9238(4) 0.0245(11) Uani 1 1 d . . .
H3 H 0.8861 0.1324 0.9566 0.029 Uiso 1 1 calc R . .
C4 C 0.90846(17) 0.2478(4) 0.8893(3) 0.0204(10) Uani 1 1 d . . .
C5 C 0.89640(17) 0.3412(4) 0.8380(3) 0.0189(10) Uani 1 1 d . . .
C6 C 0.85529(15) 0.3784(4) 0.8179(3) 0.0153(9) Uani 1 1 d . . .
C7 C 0.84038(17) 0.4618(4) 0.7508(3) 0.0167(9) Uani 1 1 d . . .
C8 C 0.8521(2) 0.4842(4) 0.6715(4) 0.0210(11) Uani 1 1 d . . .
H8 H 0.8722 0.4487 0.6508 0.025 Uiso 1 1 calc R . .
C9 C 0.82842(18) 0.5685(5) 0.6298(3) 0.0222(11) Uani 1 1 d . . .
H9 H 0.8292 0.6016 0.5744 0.027 Uiso 1 1 calc R . .
C10 C 0.77594(18) 0.6841(5) 0.6647(3) 0.0237(11) Uani 1 1 d . . .
H10A H 0.7734 0.7137 0.6038 0.036 Uiso 1 1 calc R . .
H10B H 0.7866 0.7375 0.7120 0.036 Uiso 1 1 calc R . .
H10C H 0.7490 0.6607 0.6674 0.036 Uiso 1 1 calc R . .
C11 C 0.94892(19) 0.2100(5) 0.9094(4) 0.0260(12) Uani 1 1 d . . .
H11 H 0.9562 0.1465 0.9427 0.031 Uiso 1 1 calc R . .
C12 C 0.9780(2) 0.2641(6) 0.8813(4) 0.0320(14) Uani 1 1 d . . .
H12 H 1.0049 0.2365 0.8925 0.038 Uiso 1 1 calc R . .
C13 C 0.96771(19) 0.3600(5) 0.8362(4) 0.0287(12) Uani 1 1 d . . .
H13 H 0.9882 0.3997 0.8205 0.034 Uiso 1 1 calc R . .
C14 C 0.92791(17) 0.3977(5) 0.8141(3) 0.0235(11) Uani 1 1 d . . .
H14 H 0.9215 0.4624 0.7824 0.028 Uiso 1 1 calc R . .
C15 C 0.85331(16) 0.6076(4) 0.9364(3) 0.0160(9) Uani 1 1 d . . .
C16 C 0.89537(17) 0.5794(4) 0.9635(3) 0.0211(10) Uani 1 1 d . . .
H16 H 0.9034 0.5117 0.9880 0.025 Uiso 1 1 calc R . .
C17 C 0.92434(17) 0.6483(4) 0.9548(3) 0.0215(10) Uani 1 1 d . . .
H17 H 0.9525 0.6288 0.9740 0.026 Uiso 1 1 calc R . .
C18 C 0.91266(16) 0.7499(4) 0.9169(3) 0.0176(10) Uani 1 1 d . . .
C19 C 0.87071(17) 0.7809(4) 0.8931(3) 0.0168(9) Uani 1 1 d . . .
C20 C 0.84121(17) 0.7084(4) 0.9079(3) 0.0166(9) Uani 1 1 d . . .
C21 C 0.79826(16) 0.7396(4) 0.8963(3) 0.0171(9) Uani 1 1 d . . .
C22 C 0.78326(17) 0.8349(4) 0.9170(3) 0.0194(10) Uani 1 1 d . . .
H22 H 0.7986 0.8966 0.9385 0.023 Uiso 1 1 calc R . .
C23 C 0.74129(17) 0.8209(4) 0.8997(3) 0.0193(10) Uani 1 1 d . . .
H23 H 0.7224 0.8725 0.9066 0.023 Uiso 1 1 calc R . .
C24 C 0.69115(16) 0.6764(4) 0.8408(3) 0.0201(10) Uani 1 1 d . . .
H24A H 0.6712 0.7245 0.8537 0.030 Uiso 1 1 calc R . .
H24B H 0.6910 0.6103 0.8734 0.030 Uiso 1 1 calc R . .
H24C H 0.6838 0.6631 0.7744 0.030 Uiso 1 1 calc R . .
C25 C 0.94250(19) 0.8198(5) 0.9027(4) 0.0251(12) Uani 1 1 d . . .
H25 H 0.9706 0.8000 0.9211 0.030 Uiso 1 1 calc R . .
C26 C 0.93122(19) 0.9160(5) 0.8626(4) 0.0256(11) Uani 1 1 d . . .
H26 H 0.9514 0.9622 0.8531 0.031 Uiso 1 1 calc R . .
C27 C 0.88955(19) 0.9455(5) 0.8359(4) 0.0238(11) Uani 1 1 d . . .
H27 H 0.8817 1.0111 0.8068 0.029 Uiso 1 1 calc R . .
C28 C 0.86012(18) 0.8806(4) 0.8513(3) 0.0201(10) Uani 1 1 d . . .
H28 H 0.8323 0.9026 0.8338 0.024 Uiso 1 1 calc R . .
C1S C 0.58553(17) 0.5639(5) 0.9075(3) 0.0240(11) Uani 1 1 d . . .
H1S H 0.5888 0.5858 0.9724 0.029 Uiso 1 1 calc R . .
Cl2 Cl 0.54039(7) 0.48893(16) 0.86871(18) 0.0474(5) Uani 1 1 d . . .
Cl3 Cl 0.62859(6) 0.48924(12) 0.90582(13) 0.0301(3) Uani 1 1 d . . .
Cl4 Cl 0.58221(6) 0.67685(15) 0.83971(12) 0.0441(4) Uani 1 1 d . . .
C2S C 0.9201(5) 0.6960(15) 0.6787(13) 0.037(5) Uiso 0.39(2) 1 d PD A 1
H2S1 H 0.9108 0.7229 0.7296 0.056 Uiso 0.39(2) 1 calc PR A 1
H2S2 H 0.8993 0.6485 0.6409 0.056 Uiso 0.39(2) 1 calc PR A 1
H2S3 H 0.9243 0.7545 0.6408 0.056 Uiso 0.39(2) 1 calc PR A 1
C2S C 0.9287(5) 0.6834(14) 0.6352(11) 0.058(5) Uiso 0.61(2) 1 d PD A 2
H2S4 H 0.9158 0.6847 0.6851 0.087 Uiso 0.61(2) 1 calc PR A 2
H2S5 H 0.9124 0.6395 0.5848 0.087 Uiso 0.61(2) 1 calc PR A 2
H2S6 H 0.9300 0.7546 0.6126 0.087 Uiso 0.61(2) 1 calc PR A 2
C3S C 0.9615(5) 0.6355(14) 0.7186(14) 0.046(6) Uiso 0.39(2) 1 d PD A 1
H3S1 H 0.9595 0.5931 0.7716 0.055 Uiso 0.39(2) 1 calc PR A 1
H3S2 H 0.9648 0.5865 0.6709 0.055 Uiso 0.39(2) 1 calc PR A 1
C3S C 0.9706(6) 0.640(2) 0.6703(17) 0.117(9) Uiso 0.61(2) 1 d PD A 2
H3S3 H 0.9827 0.6368 0.6186 0.141 Uiso 0.61(2) 1 calc PR A 2
H3S4 H 0.9687 0.5680 0.6918 0.141 Uiso 0.61(2) 1 calc PR A 2
O1S O 1.0000 0.7033(15) 0.7500 0.133(7) Uani 1 2 d SD . .

loop_
_atom_site_aniso_label
_atom_site_aniso_U_11
_atom_site_aniso_U_22
_atom_site_aniso_U_33
_atom_site_aniso_U_23
_atom_site_aniso_U_13
_atom_site_aniso_U_12
Re1 0.01533(16) 0.01279(13) 0.01445(14) -0.00208(5) 0.00392(10) -0.00098(6)
Cl1 0.0245(7) 0.0186(6) 0.0211(5) 0.0004(4) 0.0097(5) 0.0008(5)
O1 0.031(3) 0.021(2) 0.024(2) -0.0022(14) 0.0115(19) -0.0020(16)
O2 0.019(2) 0.0139(16) 0.0259(17) -0.0026(13) 0.0099(14) -0.0024(15)
O3 0.019(2) 0.0134(16) 0.0147(15) -0.0022(13) 0.0046(13) -0.0036(15)
N1 0.023(2) 0.0142(18) 0.0154(17) 0.0014(15) 0.0046(16) -0.0008(18)
N2 0.020(2) 0.019(2) 0.0153(17) 0.0018(15) 0.0046(15) 0.0017(17)
N3 0.014(2) 0.0144(18) 0.0149(16) -0.0029(14) 0.0036(15) 0.0051(15)
N4 0.014(2) 0.018(2) 0.0194(17) 0.0006(15) 0.0072(15) 0.0031(16)
C1 0.022(3) 0.014(2) 0.0168(19) -0.0043(16) 0.0060(18) -0.0008(19)
C2 0.030(3) 0.019(2) 0.019(2) -0.0007(18) 0.007(2) -0.002(2)
C3 0.030(3) 0.019(2) 0.024(2) 0.0023(19) 0.007(2) 0.000(2)
C4 0.017(3) 0.022(2) 0.020(2) -0.0031(18) 0.0021(19) 0.006(2)
C5 0.024(3) 0.017(2) 0.0147(19) -0.0061(16) 0.0040(18) 0.001(2)
C6 0.014(2) 0.014(2) 0.0170(19) -0.0019(16) 0.0029(17) -0.0015(18)
C7 0.019(3) 0.014(2) 0.016(2) -0.0023(16) 0.0045(18) -0.0017(19)
C8 0.024(3) 0.021(3) 0.019(2) 0.0008(18) 0.007(2) 0.001(2)
C9 0.027(3) 0.024(3) 0.017(2) 0.0005(19) 0.009(2) 0.000(2)
C10 0.026(3) 0.024(3) 0.019(2) 0.0041(19) 0.003(2) 0.004(2)
C11 0.019(3) 0.029(3) 0.028(3) 0.000(2) 0.004(2) 0.011(2)
C12 0.024(3) 0.044(4) 0.028(3) -0.004(2) 0.007(2) 0.010(3)
C13 0.024(3) 0.037(3) 0.026(2) -0.002(2) 0.008(2) 0.002(3)
C14 0.021(3) 0.027(3) 0.022(2) -0.004(2) 0.005(2) 0.000(2)
C15 0.021(3) 0.014(2) 0.0139(18) -0.0021(15) 0.0071(17) 0.0013(18)
C16 0.025(3) 0.017(2) 0.019(2) -0.0005(17) 0.0036(19) 0.007(2)
C17 0.016(3) 0.022(2) 0.024(2) -0.0031(19) 0.0017(19) 0.003(2)
C18 0.013(3) 0.021(2) 0.020(2) -0.0028(18) 0.0067(18) 0.0007(19)
C19 0.020(3) 0.016(2) 0.0149(19) -0.0003(16) 0.0062(18) 0.0031(19)
C20 0.024(3) 0.014(2) 0.0127(18) -0.0028(16) 0.0056(18) -0.0039(19)
C21 0.022(3) 0.016(2) 0.0137(18) 0.0015(16) 0.0046(17) 0.0007(19)
C22 0.026(3) 0.013(2) 0.020(2) -0.0012(17) 0.0093(19) -0.002(2)
C23 0.025(3) 0.017(2) 0.018(2) 0.0005(17) 0.0096(19) 0.006(2)
C24 0.014(3) 0.021(2) 0.025(2) 0.0008(18) 0.0049(19) -0.0037(19)
C25 0.018(3) 0.031(3) 0.027(3) -0.005(2) 0.009(2) -0.008(2)
C26 0.028(3) 0.026(3) 0.025(2) -0.001(2) 0.012(2) -0.006(2)
C27 0.029(3) 0.020(3) 0.025(2) -0.0004(19) 0.012(2) -0.002(2)
C28 0.026(3) 0.018(2) 0.017(2) 0.0009(17) 0.0066(19) -0.001(2)
C1S 0.020(3) 0.032(3) 0.022(2) 0.004(2) 0.008(2) -0.005(2)
Cl2 0.0265(10) 0.0580(13) 0.0562(12) -0.0126(8) 0.0097(9) -0.0151(8)
Cl3 0.0293(9) 0.0302(8) 0.0346(8) 0.0055(5) 0.0150(7) 0.0006(6)
Cl4 0.0413(10) 0.0478(10) 0.0481(9) 0.0252(8) 0.0211(8) 0.0130(8)
O1S 0.068(8) 0.26(2) 0.064(6) 0.000 0.016(6) 0.000

loop_
_atom_type_symbol
_atom_type_description
_atom_type_scat_dispersion_real
_atom_type_scat_dispersion_imag
_atom_type_scat_source
Re Re -1.0185 7.2310 'International Tables Vol C Tables 4.2.6.8 and 6.1.1.4'
Cl Cl 0.1484 0.1585 'International Tables Vol C Tables 4.2.6.8 and 6.1.1.4'
O O 0.0106 0.0060 'International Tables Vol C Tables 4.2.6.8 and 6.1.1.4'
N N 0.0061 0.0033 'International Tables Vol C Tables 4.2.6.8 and 6.1.1.4'
C C 0.0033 0.0016 'International Tables Vol C Tables 4.2.6.8 and 6.1.1.4'
H H 0.0000 0.0000 'International Tables Vol C Tables 4.2.6.8 and 6.1.1.4'

loop_
_geom_angle_atom_site_label_1
_geom_angle_atom_site_label_2
_geom_angle_atom_site_label_3
_geom_angle
_geom_angle_site_symmetry_1
_geom_angle_site_symmetry_3
O1 Re1 O2 103.17(17) . .
O1 Re1 O3 164.3(2) . .
O2 Re1 O3 84.99(16) . .
O1 Re1 N3 92.97(17) . .
O2 Re1 N3 163.84(15) . .
O3 Re1 N3 79.56(16) . .
O1 Re1 N1 86.6(2) . .
O2 Re1 N1 87.10(16) . .
O3 Re1 N1 80.37(16) . .
N3 Re1 N1 94.89(17) . .
O1 Re1 Cl1 101.53(17) . .
O2 Re1 Cl1 83.78(11) . .
O3 Re1 Cl1 92.63(11) . .
N3 Re1 Cl1 92.17(11) . .
N1 Re1 Cl1 168.97(13) . .
C1 O2 Re1 124.0(3) . .
C15 O3 Re1 125.5(3) . .
N2 N1 C7 106.6(4) . .
N2 N1 Re1 127.7(4) . .
C7 N1 Re1 122.9(3) . .
C9 N2 N1 110.7(4) . .
C9 N2 C10 126.0(4) . .
N1 N2 C10 123.1(4) . .
C21 N3 N4 105.8(4) . .
C21 N3 Re1 126.1(3) . .
N4 N3 Re1 127.8(3) . .
C23 N4 N3 110.6(4) . .
C23 N4 C24 126.8(5) . .
N3 N4 C24 122.4(4) . .
O2 C1 C6 126.2(5) . .
O2 C1 C2 114.6(5) . .
C6 C1 C2 119.2(5) . .
C3 C2 C1 120.5(5) . .
C2 C3 C4 121.8(5) . .
C11 C4 C5 121.0(5) . .
C11 C4 C3 121.0(5) . .
C5 C4 C3 118.0(5) . .
C4 C5 C6 120.3(5) . .
C4 C5 C14 116.6(5) . .
C6 C5 C14 122.9(5) . .
C1 C6 C5 119.7(5) . .
C1 C6 C7 119.4(5) . .
C5 C6 C7 120.7(4) . .
N1 C7 C8 108.6(5) . .
N1 C7 C6 123.2(4) . .
C8 C7 C6 128.3(5) . .
C9 C8 C7 106.1(5) . .
N2 C9 C8 108.0(5) . .
C12 C11 C4 120.7(6) . .
C11 C12 C13 119.5(6) . .
C14 C13 C12 120.7(6) . .
C13 C14 C5 121.3(6) . .
O3 C15 C20 121.4(5) . .
O3 C15 C16 117.9(5) . .
C20 C15 C16 120.7(5) . .
C17 C16 C15 120.6(5) . .
C16 C17 C18 120.3(5) . .
C25 C18 C19 119.9(5) . .
C25 C18 C17 120.5(5) . .
C19 C18 C17 119.6(5) . .
C28 C19 C18 117.8(5) . .
C28 C19 C20 123.5(5) . .
C18 C19 C20 118.6(5) . .
C15 C20 C19 119.6(5) . .
C15 C20 C21 118.9(5) . .
C19 C20 C21 121.5(4) . .
N3 C21 C22 109.5(5) . .
N3 C21 C20 121.5(4) . .
C22 C21 C20 128.8(5) . .
C23 C22 C21 105.8(5) . .
N4 C23 C22 108.3(5) . .
C26 C25 C18 120.8(6) . .
C25 C26 C27 119.6(5) . .
C28 C27 C26 120.9(5) . .
C27 C28 C19 121.0(5) . .
Cl3 C1S Cl4 110.4(3) . .
Cl3 C1S Cl2 110.6(4) . .
Cl4 C1S Cl2 110.7(3) . .
O1S C3S C2S 115.7(14) . .
C2S C3S O1S 115.0(15) . .
C3S O1S C3S 110.8(17) 2_756 .
C3S O1S C3S 33.2(11) 2_756 2_756
C3S O1S C3S 104.3(13) . 2_756
C3S O1S C3S 104.3(13) 2_756 .
C3S O1S C3S 33.2(11) . .
C3S O1S C3S 117(2) 2_756 .

loop_
_geom_bond_atom_site_label_1
_geom_bond_atom_site_label_2
_geom_bond_distance
_geom_bond_site_symmetry_2
Re1 O1 1.684(5) .
Re1 O2 1.977(4) .
Re1 O3 2.003(4) .
Re1 N3 2.117(4) .
Re1 N1 2.140(5) .
Re1 Cl1 2.3689(12) .
O2 C1 1.343(7) .
O3 C15 1.344(6) .
N1 N2 1.363(6) .
N1 C7 1.367(7) .
N2 C9 1.340(6) .
N2 C10 1.462(7) .
N3 C21 1.367(7) .
N3 N4 1.376(6) .
N4 C23 1.333(7) .
N4 C24 1.461(7) .
C1 C6 1.406(7) .
C1 C2 1.436(7) .
C2 C3 1.359(8) .
C3 C4 1.430(8) .
C4 C11 1.408(8) .
C4 C5 1.420(7) .
C5 C6 1.426(7) .
C5 C14 1.428(8) .
C6 C7 1.460(7) .
C7 C8 1.406(7) .
C8 C9 1.384(8) .
C11 C12 1.378(9) .
C12 C13 1.399(9) .
C13 C14 1.385(8) .
C15 C20 1.384(7) .
C15 C16 1.417(7) .
C16 C17 1.359(8) .
C17 C18 1.430(8) .
C18 C25 1.418(8) .
C18 C19 1.425(8) .
C19 C28 1.423(7) .
C19 C20 1.434(7) .
C20 C21 1.478(8) .
C21 C22 1.393(7) .
C22 C23 1.389(8) .
C25 C26 1.377(9) .
C26 C27 1.410(9) .
C27 C28 1.375(8) .
C1S Cl3 1.758(6) .
C1S Cl4 1.759(6) .
C1S Cl2 1.761(6) .
C2S C3S 1.567(16) .
C2S C3S 1.477(17) .
C3S O1S 1.528(16) .
C3S O1S 1.551(16) .
O1S C3S 1.528(16) 2_756
O1S C3S 1.551(16) 2_756
